data_7233993
loop_
_publ_author_name
'Abby Casey'
'Yang Han'
'Zhuping Fei'
'Andrew J. P. White'
'Thomas D. Anthopoulos'
'Martin Heeney'

_publ_section_title
;
 Cyano substituted benzothiadiazole: a novel acceptor inducing n-type
 behaviour in conjugated polymers
;
_journal_name_full 'Journal of Materials Chemistry C'
_journal_page_first 265
_journal_page_last 275
_journal_paper_doi 10.1039/C4TC02008A
_journal_volume 3
_journal_year 2015
_chemical_formula_moiety 'C16 H6 N4 S3'
_chemical_formula_sum 'C16 H6 N4 S3'
_chemical_formula_weight 350.43
_space_group_crystal_system monoclinic
_space_group_IT_number 14
_space_group_name_Hall '-P 2yn'
_space_group_name_H-M_alt 'P 1 21/n 1'
_atom_sites_solution_hydrogens geom
_cell_angle_alpha 90
_cell_angle_beta 103.832(5)
_cell_angle_gamma 90
_cell_formula_units_Z 4
_cell_length_a 7.1953(4)
_cell_length_b 17.8923(9)
_cell_length_c 11.5414(5)
_cell_measurement_reflns_used 1537
_cell_measurement_temperature 173
_cell_measurement_theta_max 28.0990
_cell_measurement_theta_min 3.0910
_cell_volume 1442.76(13)
_computing_cell_refinement 'CrysAlisPro, Agilent Technologies'
_computing_data_collection 'CrysAlisPro, Agilent Technologies'
_computing_data_reduction 'CrysAlisPro, Agilent Technologies'
_computing_molecular_graphics 'Bruker SHELXTL'
_computing_publication_material 'CIFTAB-2013 (Sheldrick, 2013)'
_computing_structure_refinement 'SHELXL-2013 (Sheldrick, 2013)'
_computing_structure_solution 'SHELXS-2013 (Sheldrick, 2013)'
_diffrn_ambient_temperature 173
_diffrn_detector_area_resol_mean 16.0382
_diffrn_measured_fraction_theta_full 0.986
_diffrn_measured_fraction_theta_max 0.811
_diffrn_measurement_device_type 'Agilent Xcalibur 3 E'
_diffrn_measurement_method 'omega scans'
_diffrn_radiation_type MoK\a
_diffrn_radiation_wavelength 0.71073
_diffrn_reflns_av_R_equivalents 0.0215
_diffrn_reflns_av_unetI/netI 0.0435
_diffrn_reflns_Laue_measured_fraction_full 0.986
_diffrn_reflns_Laue_measured_fraction_max 0.811
_diffrn_reflns_limit_h_max 6
_diffrn_reflns_limit_h_min -9
_diffrn_reflns_limit_k_max 17
_diffrn_reflns_limit_k_min -23
_diffrn_reflns_limit_l_max 14
_diffrn_reflns_limit_l_min -7
_diffrn_reflns_number 5053
_diffrn_reflns_point_group_measured_fraction_full 0.986
_diffrn_reflns_point_group_measured_fraction_max 0.811
_diffrn_reflns_theta_full 25.242
_diffrn_reflns_theta_max 28.164
_diffrn_reflns_theta_min 2.913
_diffrn_source 'Enhance (Mo) X-ray Source'
_exptl_absorpt_coefficient_mu 0.516
_exptl_absorpt_correction_T_max 0.903
_exptl_absorpt_correction_T_min 0.840
_exptl_absorpt_correction_type analytical
_exptl_absorpt_process_details
;
CrysAlisPro, Agilent Technologies,
Version 1.171.37.33a (release 28-03-2014 CrysAlis171 .NET)
(compiled Mar 28 2014,12:25:20)
Analytical numeric absorption correction using a multifaceted crystal
model based on expressions derived by R.C. Clark & J.S. Reid.
(Clark, R. C. & Reid, J. S. (1995). Acta Cryst. A51, 887-897)
Empirical absorption correction using spherical harmonics,
 implemented in SCALE3 ABSPACK scaling algorithm.
;
_exptl_crystal_colour Orange
_exptl_crystal_density_diffrn 1.613
_exptl_crystal_description blocks
_exptl_crystal_F_000 712
_exptl_crystal_size_max 0.55
_exptl_crystal_size_mid 0.37
_exptl_crystal_size_min 0.24
_refine_diff_density_max 0.318
_refine_diff_density_min -0.288
_refine_diff_density_rms 0.058
_refine_ls_extinction_coef 0.0302(18)
_refine_ls_extinction_expression Fc^*^=kFc[1+0.001xFc^2^\l^3^/sin(2\q)]^-1/4^
_refine_ls_extinction_method SHELXL
_refine_ls_goodness_of_fit_ref 1.066
_refine_ls_hydrogen_treatment constr
_refine_ls_matrix_type full
_refine_ls_number_parameters 251
_refine_ls_number_reflns 2870
_refine_ls_number_restraints 88
_refine_ls_restrained_S_all 1.057
_refine_ls_R_factor_all 0.0501
_refine_ls_R_factor_gt 0.0387
_refine_ls_shift/su_max 0.001
_refine_ls_shift/su_mean 0.000
_refine_ls_structure_factor_coef Fsqd
_refine_ls_weighting_details 'w=1/[\s^2^(Fo^2^)+(0.0328P)^2^+0.5798P] where P=(Fo^2^+2Fc^2^)/3'
_refine_ls_weighting_scheme calc
_refine_ls_wR_factor_gt 0.0821
_refine_ls_wR_factor_ref 0.0885
_reflns_Friedel_coverage 0.000
_reflns_Friedel_fraction_full .
_reflns_Friedel_fraction_max .
_reflns_number_gt 2360
_reflns_number_total 2870
_reflns_threshold_expression 'I > 2\s(I)'
_cod_data_source_file J-Mater-Chem-C-2015-3-265.cif
_cod_data_source_block 1
_cod_original_cell_volume 1442.76(12)
_cod_original_sg_symbol_H-M 'P 21/n'
_cod_database_code 7233993
_shelx_space_group_comment
;
The symmetry employed for this shelxl refinement is uniquely defined
by the following loop, which should always be used as a source of
symmetry information in preference to the above space-group names.
They are only intended as comments.
;

loop_
_space_group_symop_operation_xyz
'x, y, z'
'-x+1/2, y+1/2, -z+1/2'
'-x, -y, -z'
'x-1/2, -y-1/2, z-1/2'

loop_
_atom_site_label
_atom_site_type_symbol
_atom_site_fract_x
_atom_site_fract_y
_atom_site_fract_z
_atom_site_U_iso_or_equiv
_atom_site_adp_type
_atom_site_occupancy
_atom_site_site_symmetry_order
_atom_site_calc_flag
_atom_site_refinement_flags_posn
_atom_site_refinement_flags_adp
_atom_site_refinement_flags_occupancy
_atom_site_disorder_assembly
_atom_site_disorder_group
S1 S 0.78766(9) 0.74120(3) 0.72163(5) 0.03110(19) Uani 1 1 d . . . . .
N2 N 0.7856(3) 0.65738(10) 0.77267(16) 0.0263(4) Uani 1 1 d . . . . .
C3 C 0.7712(3) 0.61136(12) 0.67845(18) 0.0198(5) Uani 1 1 d . . . . .
C4 C 0.7654(3) 0.53143(12) 0.68458(18) 0.0182(4) Uani 1 1 d D . . . .
C5 C 0.7519(3) 0.49548(12) 0.57612(18) 0.0185(4) Uani 1 1 d . . . . .
C6 C 0.7512(3) 0.53464(12) 0.46627(18) 0.0181(4) Uani 1 1 d . . . . .
C7 C 0.7530(3) 0.61216(12) 0.45769(18) 0.0188(5) Uani 1 1 d D . . . .
C8 C 0.7638(3) 0.65015(12) 0.56895(19) 0.0201(5) Uani 1 1 d . . . . .
N9 N 0.7712(3) 0.72491(10) 0.58249(17) 0.0275(4) Uani 1 1 d . . . . .
C10 C 0.7836(9) 0.4909(3) 0.7965(3) 0.0180(8) Uani 0.877(3) 1 d D U P A 1
S11 S 0.6853(3) 0.52566(8) 0.90994(10) 0.0271(3) Uani 0.877(3) 1 d D U P A 1
C12 C 0.7681(5) 0.45067(19) 0.9991(3) 0.0281(7) Uani 0.877(3) 1 d D U P A 1
H12A H 0.7459 0.4437 1.0763 0.034 Uiso 0.877(3) 1 calc R U P A 1
C13 C 0.8692(5) 0.40207(19) 0.9474(3) 0.0276(7) Uani 0.877(3) 1 d D U P A 1
H13A H 0.9276 0.3579 0.9851 0.033 Uiso 0.877(3) 1 calc R U P A 1
C14 C 0.8774(16) 0.4244(6) 0.8327(10) 0.037(2) Uani 0.877(3) 1 d D U P A 1
H14A H 0.9415 0.3964 0.7841 0.044 Uiso 0.877(3) 1 calc R U P A 1
C10' C 0.758(8) 0.501(2) 0.800(3) 0.017(5) Uiso 0.123(3) 1 d D U P A 2
S11' S 0.882(3) 0.4172(11) 0.8317(17) 0.023(3) Uiso 0.123(3) 1 d D U P A 2
C12' C 0.840(5) 0.4164(15) 0.971(2) 0.027(4) Uiso 0.123(3) 1 d D U P A 2
H12B H 0.8807 0.3778 1.0276 0.032 Uiso 0.123(3) 1 calc R U P A 2
C13' C 0.740(4) 0.4776(12) 0.990(2) 0.024(5) Uiso 0.123(3) 1 d D U P A 2
H13B H 0.7054 0.4864 1.0631 0.029 Uiso 0.123(3) 1 calc R U P A 2
C14' C 0.694(8) 0.526(2) 0.894(3) 0.031(6) Uiso 0.123(3) 1 d D U P A 2
H14B H 0.6252 0.5718 0.8946 0.037 Uiso 0.123(3) 1 calc R U P A 2
C15 C 0.7317(3) 0.41517(12) 0.56668(18) 0.0203(5) Uani 1 1 d . . . . .
N15 N 0.7105(3) 0.35203(11) 0.55241(17) 0.0308(5) Uani 1 1 d . . . . .
C16 C 0.7537(3) 0.48669(12) 0.36580(18) 0.0217(5) Uani 1 1 d . . . . .
N16 N 0.7599(3) 0.44430(11) 0.29239(17) 0.0323(5) Uani 1 1 d . . . . .
C17 C 0.7447(17) 0.6525(4) 0.3459(3) 0.0207(12) Uani 0.859(3) 1 d D U P B 1
S18 S 0.82875(15) 0.74346(5) 0.34524(8) 0.0318(3) Uani 0.859(3) 1 d D U P B 1
C19 C 0.7729(7) 0.7454(2) 0.1922(3) 0.0316(9) Uani 0.859(3) 1 d D U P B 1
H19A H 0.8004 0.7864 0.1467 0.038 Uiso 0.859(3) 1 calc R U P B 1
C20 C 0.6849(9) 0.6818(3) 0.1433(4) 0.0298(9) Uani 0.859(3) 1 d D U P B 1
H20A H 0.6405 0.6733 0.0600 0.036 Uiso 0.859(3) 1 calc R U P B 1
C21 C 0.6681(9) 0.6303(3) 0.2313(5) 0.0302(12) Uani 0.859(3) 1 d D U P B 1
H21A H 0.6076 0.5831 0.2127 0.036 Uiso 0.859(3) 1 calc R U P B 1
C17' C 0.732(11) 0.656(2) 0.3499(16) 0.024(5) Uiso 0.141(3) 1 d D U P B 2
S18' S 0.6476(14) 0.6175(5) 0.2090(9) 0.026(2) Uiso 0.141(3) 1 d D U P B 2
C19' C 0.714(7) 0.6958(16) 0.144(2) 0.031(5) Uiso 0.141(3) 1 d D U P B 2
H19B H 0.6919 0.7024 0.0602 0.037 Uiso 0.141(3) 1 calc R U P B 2
C20' C 0.800(4) 0.7473(15) 0.225(2) 0.030(5) Uiso 0.141(3) 1 d D U P B 2
H20B H 0.8314 0.7965 0.2049 0.036 Uiso 0.141(3) 1 calc R U P B 2
C21' C 0.837(4) 0.7186(13) 0.340(2) 0.038(5) Uiso 0.141(3) 1 d D U P B 2
H21B H 0.9262 0.7404 0.4060 0.046 Uiso 0.141(3) 1 calc R U P B 2

loop_
_atom_site_aniso_label
_atom_site_aniso_U_11
_atom_site_aniso_U_22
_atom_site_aniso_U_33
_atom_site_aniso_U_23
_atom_site_aniso_U_13
_atom_site_aniso_U_12
S1 0.0481(4) 0.0205(3) 0.0266(3) -0.0059(2) 0.0127(3) -0.0032(3)
N2 0.0352(11) 0.0227(10) 0.0222(10) -0.0057(8) 0.0093(8) -0.0026(9)
C3 0.0205(10) 0.0214(11) 0.0177(11) -0.0027(9) 0.0050(8) -0.0020(9)
C4 0.0167(10) 0.0193(11) 0.0187(10) 0.0010(9) 0.0043(8) 0.0005(9)
C5 0.0174(10) 0.0198(11) 0.0185(10) -0.0010(9) 0.0048(8) -0.0008(9)
C6 0.0181(10) 0.0201(11) 0.0160(10) -0.0015(9) 0.0040(8) -0.0007(9)
C7 0.0171(10) 0.0216(11) 0.0173(11) -0.0001(9) 0.0031(8) -0.0001(9)
C8 0.0201(11) 0.0178(11) 0.0222(11) -0.0007(9) 0.0047(8) -0.0010(9)
N9 0.0374(11) 0.0210(10) 0.0254(11) -0.0034(8) 0.0103(8) -0.0021(9)
C10 0.020(2) 0.021(2) 0.0134(12) -0.0048(12) 0.0057(10) -0.0029(14)
S11 0.0336(5) 0.0331(5) 0.0167(5) -0.0044(3) 0.0101(4) -0.0022(3)
C12 0.0366(18) 0.033(2) 0.0145(13) 0.0030(14) 0.0060(11) -0.0106(17)
C13 0.0351(19) 0.0254(17) 0.0189(15) 0.0021(13) -0.0004(12) -0.0044(14)
C14 0.042(3) 0.043(4) 0.024(2) -0.002(2) 0.0040(13) -0.005(2)
C15 0.0233(11) 0.0247(12) 0.0128(10) 0.0016(9) 0.0044(8) 0.0015(10)
N15 0.0469(13) 0.0227(11) 0.0240(11) 0.0001(9) 0.0106(9) -0.0010(10)
C16 0.0244(11) 0.0236(11) 0.0168(11) 0.0037(9) 0.0044(8) 0.0017(9)
N16 0.0482(13) 0.0297(11) 0.0190(10) -0.0013(9) 0.0079(9) 0.0041(10)
C17 0.022(2) 0.0198(16) 0.0206(15) 0.0029(11) 0.0062(11) 0.0021(16)
S18 0.0427(5) 0.0252(5) 0.0257(4) 0.0067(4) 0.0044(3) -0.0099(4)
C19 0.040(2) 0.0340(18) 0.022(2) 0.0110(17) 0.0105(18) 0.0002(15)
C20 0.036(3) 0.030(2) 0.0227(15) 0.0033(14) 0.0056(13) 0.0067(18)
C21 0.038(2) 0.020(2) 0.032(3) 0.0034(19) 0.007(2) 0.0012(17)

loop_
_atom_type_symbol
_atom_type_description
_atom_type_scat_dispersion_real
_atom_type_scat_dispersion_imag
_atom_type_scat_source
C C 0.0033 0.0016 'International Tables Vol C Tables 4.2.6.8 and 6.1.1.4'
H H 0.0000 0.0000 'International Tables Vol C Tables 4.2.6.8 and 6.1.1.4'
N N 0.0061 0.0033 'International Tables Vol C Tables 4.2.6.8 and 6.1.1.4'
S S 0.1246 0.1234 'International Tables Vol C Tables 4.2.6.8 and 6.1.1.4'

loop_
_geom_angle_atom_site_label_1
_geom_angle_atom_site_label_2
_geom_angle_atom_site_label_3
_geom_angle
_geom_angle_site_symmetry_1
_geom_angle_site_symmetry_3
N9 S1 N2 101.02(10) . .
C3 N2 S1 106.21(15) . .
N2 C3 C8 113.29(19) . .
N2 C3 C4 124.56(19) . .
C8 C3 C4 122.15(19) . .
C5 C4 C3 114.45(18) . .
C5 C4 C10' 130.1(17) . .
C3 C4 C10' 115.2(16) . .
C5 C4 C10 122.6(3) . .
C3 C4 C10 122.8(3) . .
C4 C5 C15 120.79(19) . .
C4 C5 C6 123.35(19) . .
C15 C5 C6 115.84(18) . .
C7 C6 C16 122.18(18) . .
C7 C6 C5 123.16(18) . .
C16 C6 C5 114.64(18) . .
C6 C7 C8 114.03(18) . .
C6 C7 C17' 127.1(17) . .
C8 C7 C17' 118.8(19) . .
C6 C7 C17 123.6(3) . .
C8 C7 C17 122.3(3) . .
N9 C8 C3 112.77(19) . .
N9 C8 C7 124.44(19) . .
C3 C8 C7 122.78(19) . .
C8 N9 S1 106.71(15) . .
C14 C10 C4 129.0(5) . .
C14 C10 S11 109.7(5) . .
C4 C10 S11 121.4(3) . .
C12 S11 C10 91.51(16) . .
C13 C12 S11 112.6(2) . .
C12 C13 C14 112.4(5) . .
C10 C14 C13 113.8(8) . .
C14' C10' C4 135(2) . .
C14' C10' S11' 111.7(14) . .
C4 C10' S11' 112.7(16) . .
C12' S11' C10' 90.5(11) . .
C13' C12' S11' 111.5(16) . .
C12' C13' C14' 114.6(19) . .
C10' C14' C13' 112(2) . .
N15 C15 C5 176.0(2) . .
N16 C16 C6 174.7(2) . .
C21 C17 C7 129.2(4) . .
C21 C17 S18 109.2(3) . .
C7 C17 S18 121.6(3) . .
C19 S18 C17 91.60(18) . .
C20 C19 S18 112.4(3) . .
C19 C20 C21 111.3(4) . .
C17 C21 C20 115.3(4) . .
C21' C17' C7 125(3) . .
C21' C17' S18' 109.2(16) . .
C7 C17' S18' 122(2) . .
C19' S18' C17' 90.6(11) . .
C20' C19' S18' 112.8(18) . .
C19' C20' C21' 111(2) . .
C17' C21' C20' 113.1(18) . .

loop_
_geom_bond_atom_site_label_1
_geom_bond_atom_site_label_2
_geom_bond_distance
_geom_bond_site_symmetry_2
S1 N9 1.6084(19) .
S1 N2 1.6127(19) .
N2 C3 1.348(3) .
C3 C8 1.432(3) .
C3 C4 1.433(3) .
C4 C5 1.390(3) .
C4 C10' 1.446(15) .
C4 C10 1.460(3) .
C5 C15 1.446(3) .
C5 C6 1.448(3) .
C6 C7 1.391(3) .
C6 C16 1.446(3) .
C7 C8 1.438(3) .
C7 C17' 1.451(17) .
C7 C17 1.466(3) .
C8 N9 1.346(3) .
C10 C14 1.382(10) .
C10 S11 1.744(3) .
S11 C12 1.709(4) .
C12 C13 1.359(4) .
C13 C14 1.397(11) .
C10' C14' 1.36(2) .
C10' S11' 1.744(19) .
S11' C12' 1.703(18) .
C12' C13' 1.355(17) .
C13' C14' 1.38(2) .
C15 N15 1.146(3) .
C16 N16 1.146(3) .
C17 C21 1.365(7) .
C17 S18 1.738(5) .
S18 C19 1.716(4) .
C19 C20 1.359(5) .
C20 C21 1.398(6) .
C17' C21' 1.37(2) .
C17' S18' 1.74(2) .
S18' C19' 1.709(18) .
C19' C20' 1.350(17) .
C20' C21' 1.397(18) .
